data_2232149
loop_
_publ_author_name
'Silva, Marcos M. P.'
'Carvalho, Lucas J.'
'Lanznaster, Maur\'icio'
'Resende, Jackson A. L. C.'

_publ_section_title
;
 Aqua(4,4'-bipyridine-\k<i>N</i>)bis(1,4-dioxo-1,4-dihydronaphthalen-2-olato-\k^2^<i>O</i>^1^,<i>O</i>^2^)zinc
 4,4'-bipyridine monosolvate dihydrate
;
_journal_coeditor_code BH2363
_journal_issue 11
_journal_name_full 'Acta Crystallographica Section E'
_journal_page_first m1489
_journal_page_last m1490
_journal_paper_doi 10.1107/S1600536811038682
_journal_volume 67
_journal_year 2011
_chemical_formula_iupac '[Zn (C10 H5 O3)2 (C10 H8 N2) (H2 O)], C10 H8 N2, 2H2 O'
_chemical_formula_moiety 'C30 H20 N2 O7 Zn, C10 H8 N2, 2(H2 O)'
_chemical_formula_sum 'C40 H32 N4 O9 Zn'
_chemical_formula_weight 778.07
_chemical_name_systematic
;
Aqua(4,4'-bipyridine-\k<i>N</i>)bis(1,4-dioxo-1,4-dihydronaphthalen-2-olato-
\k^2^<i>O</i>^1^,<i>O</i>^2^)zinc 4,4'-bipyridine monosolvate dihydrate
;
_space_group_IT_number 2
_symmetry_cell_setting triclinic
_symmetry_space_group_name_Hall '-P 1'
_symmetry_space_group_name_H-M 'P -1'
_atom_sites_solution_hydrogens geom
_atom_sites_solution_primary direct
_atom_sites_solution_secondary difmap
_audit_creation_method 'WinGX routine CIF_UPDATE'
_cell_angle_alpha 73.90(3)
_cell_angle_beta 88.59(3)
_cell_angle_gamma 89.53(3)
_cell_formula_units_Z 2
_cell_length_a 8.1448(16)
_cell_length_b 14.179(3)
_cell_length_c 15.910(3)
_cell_measurement_temperature 293(2)
_cell_measurement_theta_max 25.03
_cell_measurement_theta_min 3
_cell_volume 1764.8(7)
_computing_cell_refinement 'DIRAX/LSQ (Duisenberg, 1992)'
_computing_data_collection 'COLLECT (Nonius, 1998)'
_computing_data_reduction 'EvalCCD (Duisenberg <i>et al.</i>, 2003)'
_computing_molecular_graphics
;
Ortep-3 for Windows (Farrugia, 1997) and Mercury (Macrae <i>et al.</i>,
2006)
;
_computing_publication_material 'WinGX publication routines (Farrugia, 1999)'
_computing_structure_refinement 'SHELXL97 (Sheldrick, 2008)'
_computing_structure_solution 'SHELXS97 (Sheldrick, 2008)'
_diffrn_ambient_temperature 293(2)
_diffrn_detector_area_resol_mean 9
_diffrn_measured_fraction_theta_full 0.998
_diffrn_measured_fraction_theta_max 0.998
_diffrn_measurement_device '95mm CCD camera on \k-goniostat'
_diffrn_measurement_device_type 'Nonius Kappa CCD'
_diffrn_measurement_method '\w scans'
_diffrn_radiation_monochromator graphite
_diffrn_radiation_type MoK\a
_diffrn_radiation_wavelength 0.71073
_diffrn_reflns_av_R_equivalents 0.0598
_diffrn_reflns_limit_h_max 9
_diffrn_reflns_limit_h_min -9
_diffrn_reflns_limit_k_max 16
_diffrn_reflns_limit_k_min -16
_diffrn_reflns_limit_l_max 18
_diffrn_reflns_limit_l_min -18
_diffrn_reflns_number 11283
_diffrn_reflns_theta_full 25.03
_diffrn_reflns_theta_max 25.03
_diffrn_reflns_theta_min 3
_exptl_absorpt_coefficient_mu 0.761
_exptl_absorpt_correction_T_max 1.000
_exptl_absorpt_correction_T_min 0.983
_exptl_absorpt_correction_type multi-scan
_exptl_absorpt_process_details '(SORTAV; Blessing, 1995)'
_exptl_crystal_colour red
_exptl_crystal_density_diffrn 1.464
_exptl_crystal_density_method 'not measured'
_exptl_crystal_description prism
_exptl_crystal_F_000 804
_exptl_crystal_size_max 0.183
_exptl_crystal_size_mid 0.117
_exptl_crystal_size_min 0.10
_refine_diff_density_max 0.263
_refine_diff_density_min -0.424
_refine_ls_extinction_method none
_refine_ls_goodness_of_fit_ref 0.91
_refine_ls_hydrogen_treatment constr
_refine_ls_matrix_type full
_refine_ls_number_constraints 0
_refine_ls_number_parameters 487
_refine_ls_number_reflns 6230
_refine_ls_number_restraints 0
_refine_ls_restrained_S_all 0.91
_refine_ls_R_factor_all 0.1051
_refine_ls_R_factor_gt 0.044
_refine_ls_shift/su_max 0
_refine_ls_shift/su_mean 0
_refine_ls_structure_factor_coef Fsqd
_refine_ls_weighting_details 'calc w=1/[\s^2^(Fo^2^)+(0.0191P)^2^] where P=(Fo^2^+2Fc^2^)/3'
_refine_ls_weighting_scheme calc
_refine_ls_wR_factor_ref 0.0886
_reflns_number_gt 3619
_reflns_number_total 6230
_reflns_threshold_expression I>2\s(I)
_cod_data_source_file bh2363.cif
_cod_data_source_block I
_cod_original_cell_volume 1764.8(6)
_cod_database_code 2232149
_cod_database_fobs_code 2232149

loop_
_symmetry_equiv_pos_as_xyz
'x, y, z'
'-x, -y, -z'

loop_
_atom_site_type_symbol
_atom_site_label
_atom_site_fract_x
_atom_site_fract_y
_atom_site_fract_z
_atom_site_U_iso_or_equiv
_atom_site_adp_type
_atom_site_calc_flag
_atom_site_refinement_flags
_atom_site_occupancy
Zn Zn 0.14452(5) 0.16078(3) 0.46808(3) 0.03812(13) Uani d . 1
O O1A 0.3920(3) 0.22621(16) 0.48400(14) 0.0428(6) Uani d . 1
O O1B 0.0717(3) 0.22033(16) 0.58312(15) 0.0524(7) Uani d . 1
O O2B 0.1622(3) 0.04451(14) 0.57458(14) 0.0392(6) Uani d . 1
O O3B 0.0658(3) -0.07129(18) 0.87628(16) 0.0629(8) Uani d . 1
O O1W -0.0919(3) 0.14001(15) 0.43888(14) 0.0427(6) Uani d . 1
H H11W -0.1601 0.1805 0.4087 0.064 Uiso d R 1
H H21W -0.1384 0.0833 0.4501 0.064 Uiso d R 1
O O3A 0.3758(3) 0.60568(17) 0.31208(19) 0.0729(9) Uani d . 1
O O2A 0.1332(3) 0.29577(15) 0.38886(14) 0.0402(6) Uani d . 1
N N1C 0.2534(3) 0.08372(19) 0.38604(17) 0.0371(7) Uani d . 1
N N2C 0.6194(4) -0.1645(3) 0.1018(2) 0.0692(10) Uani d . 1
C C1B 0.0663(4) 0.1554(2) 0.6521(2) 0.0374(8) Uani d . 1
C C1A 0.3950(4) 0.3134(2) 0.4424(2) 0.0326(8) Uani d . 1
C C2B 0.1194(4) 0.0545(2) 0.6502(2) 0.0348(8) Uani d . 1
C C2A 0.2478(4) 0.3562(2) 0.39009(19) 0.0317(8) Uani d . 1
C C3B 0.1187(4) -0.0179(2) 0.7269(2) 0.0406(9) Uani d . 1
H H3B 0.1535 -0.0802 0.7258 0.049 Uiso calc R 1
C C3A 0.2465(4) 0.4537(2) 0.3494(2) 0.0398(9) Uani d . 1
H H3A 0.1529 0.4803 0.3194 0.048 Uiso calc R 1
C C4B 0.0681(4) -0.0039(3) 0.8082(2) 0.0427(9) Uani d . 1
C C4A 0.3798(5) 0.5179(2) 0.3498(2) 0.0441(9) Uani d . 1
C C5B -0.0437(5) 0.1123(3) 0.8874(2) 0.0604(11) Uani d . 1
H H5B -0.0465 0.0607 0.9384 0.073 Uiso calc R 1
C C5A 0.6636(5) 0.5338(3) 0.3969(2) 0.0486(10) Uani d . 1
H H5A 0.6589 0.6005 0.3684 0.058 Uiso calc R 1
C C6B -0.0939(6) 0.2042(3) 0.8899(3) 0.0767(15) Uani d . 1
H H6B -0.1283 0.2149 0.9427 0.092 Uiso calc R 1
C C6A 0.8045(5) 0.4939(3) 0.4380(3) 0.0547(10) Uani d . 1
H H6A 0.8954 0.5336 0.4364 0.066 Uiso calc R 1
C C7B -0.0933(6) 0.2801(3) 0.8148(3) 0.0837(16) Uani d . 1
H H7B -0.1284 0.3421 0.8166 0.1 Uiso calc R 1
C C7A 0.8122(5) 0.3962(3) 0.4812(2) 0.0533(10) Uani d . 1
H H7A 0.9082 0.3701 0.5089 0.064 Uiso calc R 1
C C8B -0.0413(5) 0.2652(3) 0.7372(2) 0.0634(12) Uani d . 1
H H8B -0.0418 0.3169 0.6863 0.076 Uiso calc R 1
C C8A 0.6787(4) 0.3363(3) 0.4839(2) 0.0435(9) Uani d . 1
H H8A 0.684 0.2699 0.5135 0.052 Uiso calc R 1
C C9B 0.0123(4) 0.1728(2) 0.7340(2) 0.0403(9) Uani d . 1
C C9A 0.5369(4) 0.3756(2) 0.4421(2) 0.0322(8) Uani d . 1
C C10B 0.0103(4) 0.0959(2) 0.8108(2) 0.0427(9) Uani d . 1
C C10A 0.5293(4) 0.4749(2) 0.3980(2) 0.0369(8) Uani d . 1
C C11C 0.2349(4) 0.1148(2) 0.2998(2) 0.0419(9) Uani d . 1
H H11C 0.1715 0.1706 0.2774 0.05 Uiso calc R 1
C C12C 0.3042(4) 0.0690(2) 0.2422(2) 0.0418(9) Uani d . 1
H H12C 0.2879 0.094 0.1825 0.05 Uiso calc R 1
C C13C 0.3984(4) -0.0143(2) 0.2733(2) 0.0363(8) Uani d . 1
C C14C 0.4180(4) -0.0468(2) 0.3625(2) 0.0414(9) Uani d . 1
H H14C 0.48 -0.1027 0.3866 0.05 Uiso calc R 1
C C15C 0.3453(4) 0.0038(2) 0.4153(2) 0.0413(9) Uani d . 1
H H15C 0.3611 -0.019 0.4752 0.05 Uiso calc R 1
C C16C 0.6154(5) -0.0671(3) 0.0819(3) 0.0632(12) Uani d . 1
H H16C 0.6645 -0.0318 0.0293 0.076 Uiso calc R 1
C C17C 0.5427(5) -0.0152(3) 0.1345(2) 0.0519(10) Uani d . 1
H H17C 0.5392 0.0531 0.1165 0.062 Uiso calc R 1
C C18C 0.4754(4) -0.0665(3) 0.2144(2) 0.0429(9) Uani d . 1
C C19C 0.4820(5) -0.1670(3) 0.2350(3) 0.0605(11) Uani d . 1
H H19C 0.4378 -0.2045 0.2881 0.073 Uiso calc R 1
C C20C 0.5531(6) -0.2123(3) 0.1780(3) 0.0744(13) Uani d . 1
H H20C 0.5549 -0.2805 0.1937 0.089 Uiso calc R 1
N N1D 0.7606(4) 0.2677(2) 0.29807(19) 0.0489(8) Uani d . 1
N N2D 0.2179(5) 0.5997(3) 0.0219(2) 0.0646(10) Uani d . 1
C C11D 0.7972(5) 0.3623(3) 0.2675(2) 0.0503(10) Uani d . 1
H H11D 0.8964 0.3836 0.2834 0.06 Uiso calc R 1
C C12D 0.6980(5) 0.4307(3) 0.2138(2) 0.0471(9) Uani d . 1
H H12D 0.7298 0.4962 0.1953 0.056 Uiso calc R 1
C C13D 0.5517(4) 0.4021(2) 0.1872(2) 0.0404(9) Uani d . 1
C C14D 0.5162(5) 0.3032(3) 0.2167(2) 0.0531(10) Uani d . 1
H H14D 0.4208 0.2789 0.1995 0.064 Uiso calc R 1
C C15D 0.6214(5) 0.2416(3) 0.2708(3) 0.0561(10) Uani d . 1
H H15D 0.5926 0.1756 0.2902 0.067 Uiso calc R 1
C C16D 0.3735(6) 0.6222(3) 0.0260(2) 0.0621(12) Uani d . 1
H H16D 0.4097 0.6828 -0.0088 0.074 Uiso calc R 1
C C17D 0.4865(5) 0.5621(3) 0.0784(2) 0.0518(10) Uani d . 1
H H17D 0.5951 0.582 0.0778 0.062 Uiso calc R 1
C C18D 0.4373(5) 0.4722(2) 0.1317(2) 0.0421(9) Uani d . 1
C C19D 0.2736(5) 0.4492(3) 0.1290(2) 0.0543(10) Uani d . 1
H H19D 0.2332 0.3899 0.1643 0.065 Uiso calc R 1
C C20D 0.1709(5) 0.5133(3) 0.0747(3) 0.0620(11) Uani d . 1
H H20D 0.0612 0.4956 0.0745 0.074 Uiso calc R 1
O O2W 0.3076(4) 0.2352(2) 0.04695(19) 0.0889(10) Uani d . 1
H H12W 0.2224 0.2686 0.0364 0.133 Uiso d . 1
H H22W 0.3141 0.1971 0.0156 0.133 Uiso d . 1
O O3W -0.0082(4) 0.27380(19) 0.10522(18) 0.0754(9) Uani d . 1
H H13W -0.0245 0.2155 0.1071 0.113 Uiso d . 1
H H23W -0.062 0.3104 0.0654 0.113 Uiso d . 1

loop_
_atom_site_aniso_label
_atom_site_aniso_U_11
_atom_site_aniso_U_22
_atom_site_aniso_U_33
_atom_site_aniso_U_12
_atom_site_aniso_U_13
_atom_site_aniso_U_23
Zn 0.0433(3) 0.0308(2) 0.0384(2) -0.00580(18) -0.00147(19) -0.00647(18)
O1A 0.0413(15) 0.0313(13) 0.0491(15) -0.0053(11) -0.0109(11) 0.0012(11)
O1B 0.080(2) 0.0336(14) 0.0383(15) 0.0074(13) 0.0006(13) -0.0022(12)
O2B 0.0483(15) 0.0304(13) 0.0379(14) -0.0036(11) 0.0020(11) -0.0081(11)
O3B 0.091(2) 0.0451(16) 0.0410(15) -0.0023(15) 0.0005(14) 0.0076(13)
O1W 0.0348(14) 0.0346(13) 0.0569(15) -0.0066(11) -0.0068(11) -0.0090(11)
O3A 0.065(2) 0.0290(15) 0.109(2) -0.0066(14) -0.0223(17) 0.0074(15)
O2A 0.0391(15) 0.0342(13) 0.0432(14) -0.0077(11) -0.0079(11) -0.0031(11)
N1C 0.0349(17) 0.0341(16) 0.0407(18) -0.0049(13) -0.0024(14) -0.0075(14)
N2C 0.067(3) 0.078(3) 0.071(3) 0.005(2) 0.006(2) -0.035(2)
C1B 0.038(2) 0.040(2) 0.033(2) 0.0025(17) -0.0055(16) -0.0066(17)
C1A 0.037(2) 0.0290(19) 0.0322(18) 0.0000(16) -0.0002(15) -0.0096(15)
C2B 0.031(2) 0.0321(19) 0.040(2) -0.0036(15) -0.0031(16) -0.0068(17)
C2A 0.032(2) 0.0325(19) 0.0307(19) 0.0017(16) -0.0005(15) -0.0088(15)
C3B 0.046(2) 0.0296(19) 0.044(2) 0.0029(16) -0.0074(17) -0.0061(17)
C3A 0.034(2) 0.036(2) 0.048(2) 0.0066(17) -0.0099(17) -0.0077(17)
C4B 0.046(2) 0.041(2) 0.037(2) -0.0053(18) -0.0025(18) -0.0040(18)
C4A 0.049(2) 0.030(2) 0.050(2) -0.0027(18) -0.0041(19) -0.0050(17)
C5B 0.074(3) 0.067(3) 0.035(2) 0.018(2) -0.005(2) -0.005(2)
C5A 0.057(3) 0.035(2) 0.055(2) -0.0107(19) -0.002(2) -0.0137(18)
C6B 0.102(4) 0.089(3) 0.042(3) 0.042(3) -0.002(2) -0.025(3)
C6A 0.041(2) 0.060(3) 0.068(3) -0.011(2) -0.013(2) -0.024(2)
C7B 0.133(5) 0.067(3) 0.056(3) 0.044(3) -0.010(3) -0.024(3)
C7A 0.038(2) 0.064(3) 0.062(3) -0.002(2) -0.014(2) -0.022(2)
C8B 0.097(3) 0.051(3) 0.042(2) 0.025(2) -0.005(2) -0.014(2)
C8A 0.041(2) 0.042(2) 0.050(2) 0.0005(18) -0.0079(18) -0.0144(18)
C9B 0.047(2) 0.038(2) 0.035(2) 0.0049(17) -0.0040(17) -0.0086(16)
C9A 0.031(2) 0.0296(18) 0.0362(19) -0.0034(15) 0.0009(15) -0.0092(15)
C10B 0.042(2) 0.046(2) 0.038(2) 0.0049(18) -0.0042(17) -0.0075(18)
C10A 0.038(2) 0.0345(19) 0.040(2) -0.0068(17) 0.0032(17) -0.0147(16)
C11C 0.042(2) 0.036(2) 0.045(2) 0.0004(17) -0.0039(18) -0.0052(18)
C12C 0.047(2) 0.042(2) 0.034(2) -0.0040(18) -0.0035(17) -0.0055(17)
C13C 0.034(2) 0.0338(19) 0.040(2) -0.0080(16) 0.0000(16) -0.0093(16)
C14C 0.039(2) 0.039(2) 0.043(2) 0.0036(17) 0.0017(17) -0.0064(18)
C15C 0.037(2) 0.049(2) 0.035(2) -0.0024(18) -0.0038(17) -0.0040(17)
C16C 0.053(3) 0.087(3) 0.046(2) -0.002(2) 0.009(2) -0.013(2)
C17C 0.055(3) 0.057(2) 0.044(2) 0.001(2) 0.002(2) -0.014(2)
C18C 0.037(2) 0.046(2) 0.046(2) -0.0044(17) -0.0052(18) -0.0137(19)
C19C 0.071(3) 0.046(2) 0.065(3) -0.005(2) 0.014(2) -0.017(2)
C20C 0.082(3) 0.060(3) 0.088(4) -0.002(2) 0.017(3) -0.033(3)
N1D 0.047(2) 0.049(2) 0.0489(19) -0.0013(16) -0.0065(16) -0.0111(16)
N2D 0.076(3) 0.063(2) 0.055(2) 0.021(2) -0.013(2) -0.0169(19)
C11D 0.045(2) 0.053(3) 0.053(2) -0.007(2) -0.0088(19) -0.016(2)
C12D 0.055(3) 0.039(2) 0.045(2) -0.0064(19) -0.0050(19) -0.0068(18)
C13D 0.045(2) 0.041(2) 0.036(2) 0.0044(18) -0.0026(17) -0.0123(17)
C14D 0.043(2) 0.040(2) 0.072(3) -0.0028(19) -0.015(2) -0.008(2)
C15D 0.050(3) 0.038(2) 0.075(3) -0.003(2) -0.011(2) -0.007(2)
C16D 0.089(4) 0.043(2) 0.050(3) 0.013(3) 0.004(3) -0.008(2)
C17D 0.059(3) 0.044(2) 0.053(2) 0.003(2) -0.002(2) -0.014(2)
C18D 0.048(3) 0.041(2) 0.037(2) -0.0020(19) -0.0007(18) -0.0122(17)
C19D 0.057(3) 0.050(2) 0.053(2) 0.003(2) -0.011(2) -0.008(2)
C20D 0.062(3) 0.067(3) 0.058(3) 0.006(2) -0.016(2) -0.016(2)
O2W 0.087(2) 0.108(3) 0.080(2) -0.0004(19) -0.0010(18) -0.039(2)
O3W 0.083(2) 0.0636(19) 0.080(2) 0.0080(16) -0.0140(17) -0.0199(16)

loop_
_atom_type_symbol
_atom_type_description
_atom_type_scat_dispersion_real
_atom_type_scat_dispersion_imag
_atom_type_scat_source
C C 0.0033 0.0016 'International Tables Vol C Tables 4.2.6.8 and 6.1.1.4'
H H 0 0 'International Tables Vol C Tables 4.2.6.8 and 6.1.1.4'
N N 0.0061 0.0033 'International Tables Vol C Tables 4.2.6.8 and 6.1.1.4'
O O 0.0106 0.006 'International Tables Vol C Tables 4.2.6.8 and 6.1.1.4'
Zn Zn 0.2839 1.4301 'International Tables Vol C Tables 4.2.6.8 and 6.1.1.4'

loop_
_exptl_crystal_face_index_h
_exptl_crystal_face_index_k
_exptl_crystal_face_index_l
_exptl_crystal_face_perp_dist
1 0 0 0.101
0 2 1 0.046
0 -2 -1 0.071
0 0 1 0.02
0 0 -1 0.02
2 -9 -3 0.071
-1 0 0 0.082

loop_
_geom_angle_atom_site_label_1
_geom_angle_atom_site_label_2
_geom_angle_atom_site_label_3
_geom_angle
_geom_angle_publ_flag
O2A Zn O2B 163.59(9) yes
O2A Zn O1W 88.76(10) yes
O2B Zn O1W 97.85(9) yes
O2A Zn N1C 101.78(10) yes
O2B Zn N1C 92.45(10) yes
O1W Zn N1C 96.25(10) yes
O2A Zn O1A 76.55(9) yes
O2B Zn O1A 95.40(9) yes
O1W Zn O1A 164.84(8) yes
N1C Zn O1A 90.48(9) ?
O2A Zn O1B 89.43(9) ?
O2B Zn O1B 75.22(8) yes
O1W Zn O1B 93.79(9) ?
N1C Zn O1B 165.07(9) yes
O1A Zn O1B 82.50(9) ?
C1A O1A Zn 109.5(2) ?
C1B O1B Zn 111.8(2) ?
C2B O2B Zn 119.13(18) ?
Zn O1W H11W 129.9 ?
Zn O1W H21W 124 ?
H11W O1W H21W 105.6 ?
C2A O2A Zn 119.0(2) ?
C15C N1C C11C 116.3(3) ?
C15C N1C Zn 123.3(2) ?
C11C N1C Zn 120.3(2) ?
C20C N2C C16C 116.4(4) ?
O1B C1B C9B 122.6(3) ?
O1B C1B C2B 117.5(3) ?
C9B C1B C2B 119.8(3) ?
O1A C1A C9A 122.0(3) ?
O1A C1A C2A 118.5(3) ?
C9A C1A C2A 119.4(3) ?
O2B C2B C3B 125.7(3) ?
O2B C2B C1B 116.1(3) ?
C3B C2B C1B 118.2(3) ?
O2A C2A C3A 125.8(3) ?
O2A C2A C1A 115.8(3) ?
C3A C2A C1A 118.4(3) ?
C2B C3B C4B 123.7(3) ?
C2B C3B H3B 118.1 ?
C4B C3B H3B 118.1 ?
C2A C3A C4A 124.0(3) ?
C2A C3A H3A 118 ?
C4A C3A H3A 118 ?
O3B C4B C3B 122.3(3) ?
O3B C4B C10B 118.9(3) ?
C3B C4B C10B 118.8(3) ?
O3A C4A C3A 122.7(3) ?
O3A C4A C10A 119.5(3) ?
C3A C4A C10A 117.8(3) ?
C10B C5B C6B 120.7(4) ?
C10B C5B H5B 119.7 ?
C6B C5B H5B 119.7 ?
C6A C5A C10A 120.0(3) ?
C6A C5A H5A 120 ?
C10A C5A H5A 120 ?
C7B C6B C5B 120.0(4) ?
C7B C6B H6B 120 ?
C5B C6B H6B 120 ?
C7A C6A C5A 120.6(4) ?
C7A C6A H6A 119.7 ?
C5A C6A H6A 119.7 ?
C8B C7B C6B 120.3(4) ?
C8B C7B H7B 119.8 ?
C6B C7B H7B 119.8 ?
C6A C7A C8A 120.4(3) ?
C6A C7A H7A 119.8 ?
C8A C7A H7A 119.8 ?
C7B C8B C9B 120.2(4) ?
C7B C8B H8B 119.9 ?
C9B C8B H8B 119.9 ?
C7A C8A C9A 119.5(3) ?
C7A C8A H8A 120.3 ?
C9A C8A H8A 120.3 ?
C8B C9B C10B 119.0(3) ?
C8B C9B C1B 121.0(3) ?
C10B C9B C1B 120.0(3) ?
C8A C9A C10A 120.0(3) ?
C8A C9A C1A 120.6(3) ?
C10A C9A C1A 119.4(3) ?
C5B C10B C9B 119.7(3) ?
C5B C10B C4B 120.8(3) ?
C9B C10B C4B 119.5(3) ?
C5A C10A C9A 119.5(3) ?
C5A C10A C4A 119.6(3) ?
C9A C10A C4A 120.8(3) ?
N1C C11C C12C 123.5(3) ?
N1C C11C H11C 118.2 ?
C12C C11C H11C 118.2 ?
C11C C12C C13C 119.7(3) ?
C11C C12C H12C 120.2 ?
C13C C12C H12C 120.2 ?
C14C C13C C12C 117.0(3) ?
C14C C13C C18C 121.0(3) ?
C12C C13C C18C 121.9(3) ?
C15C C14C C13C 119.4(3) ?
C15C C14C H14C 120.3 ?
C13C C14C H14C 120.3 ?
N1C C15C C14C 124.0(3) ?
N1C C15C H15C 118 ?
C14C C15C H15C 118 ?
N2C C16C C17C 124.0(4) ?
N2C C16C H16C 118 ?
C17C C16C H16C 118 ?
C18C C17C C16C 118.6(4) ?
C18C C17C H17C 120.7 ?
C16C C17C H17C 120.7 ?
C19C C18C C17C 117.0(3) ?
C19C C18C C13C 122.3(3) ?
C17C C18C C13C 120.7(3) ?
C20C C19C C18C 120.3(4) ?
C20C C19C H19C 119.9 ?
C18C C19C H19C 119.9 ?
N2C C20C C19C 123.6(4) ?
N2C C20C H20C 118.2 ?
C19C C20C H20C 118.2 ?
C15D N1D C11D 115.0(3) ?
C16D N2D C20D 115.6(4) ?
N1D C11D C12D 124.2(4) ?
N1D C11D H11D 117.9 ?
C12D C11D H11D 117.9 ?
C11D C12D C13D 119.9(3) ?
C11D C12D H12D 120.1 ?
C13D C12D H12D 120.1 ?
C12D C13D C14D 115.9(3) ?
C12D C13D C18D 122.7(3) ?
C14D C13D C18D 121.4(3) ?
C15D C14D C13D 119.7(4) ?
C15D C14D H14D 120.2 ?
C13D C14D H14D 120.2 ?
N1D C15D C14D 125.3(4) ?
N1D C15D H15D 117.4 ?
C14D C15D H15D 117.4 ?
N2D C16D C17D 124.5(4) ?
N2D C16D H16D 117.8 ?
C17D C16D H16D 117.8 ?
C18D C17D C16D 119.5(4) ?
C18D C17D H17D 120.3 ?
C16D C17D H17D 120.3 ?
C17D C18D C19D 116.2(3) ?
C17D C18D C13D 122.8(4) ?
C19D C18D C13D 120.9(3) ?
C20D C19D C18D 120.1(4) ?
C20D C19D H19D 119.9 ?
C18D C19D H19D 119.9 ?
N2D C20D C19D 124.0(4) ?
N2D C20D H20D 118 ?
C19D C20D H20D 118 ?
H12W O2W H22W 110.0 ?
H13W O3W H23W 110.0 ?

loop_
_geom_bond_atom_site_label_1
_geom_bond_atom_site_label_2
_geom_bond_distance
_geom_bond_publ_flag
Zn O2A 1.981(2) yes
Zn O2B 2.017(2) yes
Zn O1W 2.034(2) yes
Zn N1C 2.098(3) yes
Zn O1A 2.275(2) yes
Zn O1B 2.283(2) yes
O1A C1A 1.230(3) ?
O1B C1B 1.221(4) ?
O2B C2B 1.290(4) ?
O3B C4B 1.230(4) ?
O1W H11W 0.8505 ?
O1W H21W 0.8632 ?
O3A C4A 1.223(4) ?
O2A C2A 1.277(4) ?
N1C C15C 1.331(4) ?
N1C C11C 1.332(4) ?
N2C C20C 1.319(5) ?
N2C C16C 1.328(5) ?
C1B C9B 1.450(4) ?
C1B C2B 1.499(4) ?
C1A C9A 1.458(4) ?
C1A C2A 1.502(4) ?
C2B C3B 1.359(4) ?
C2A C3A 1.354(4) ?
C3B C4B 1.413(4) ?
C3B H3B 0.93 ?
C3A C4A 1.424(5) ?
C3A H3A 0.93 ?
C4B C10B 1.499(5) ?
C4A C10A 1.489(4) ?
C5B C10B 1.364(5) ?
C5B C6B 1.373(5) ?
C5B H5B 0.93 ?
C5A C6A 1.373(5) ?
C5A C10A 1.378(5) ?
C5A H5A 0.93 ?
C6B C7B 1.368(5) ?
C6B H6B 0.93 ?
C6A C7A 1.366(5) ?
C6A H6A 0.93 ?
C7B C8B 1.366(5) ?
C7B H7B 0.93 ?
C7A C8A 1.379(5) ?
C7A H7A 0.93 ?
C8B C9B 1.390(4) ?
C8B H8B 0.93 ?
C8A C9A 1.381(4) ?
C8A H8A 0.93 ?
C9B C10B 1.394(4) ?
C9A C10A 1.391(4) ?
C11C C12C 1.370(4) ?
C11C H11C 0.93 ?
C12C C13C 1.382(4) ?
C12C H12C 0.93 ?
C13C C14C 1.378(4) ?
C13C C18C 1.473(4) ?
C14C C15C 1.369(4) ?
C14C H14C 0.93 ?
C15C H15C 0.93 ?
C16C C17C 1.380(5) ?
C16C H16C 0.93 ?
C17C C18C 1.380(5) ?
C17C H17C 0.93 ?
C18C C19C 1.372(5) ?
C19C C20C 1.364(5) ?
C19C H19C 0.93 ?
C20C H20C 0.93 ?
N1D C15D 1.316(4) ?
N1D C11D 1.327(4) ?
N2D C16D 1.317(5) ?
N2D C20D 1.332(5) ?
C11D C12D 1.373(4) ?
C11D H11D 0.93 ?
C12D C13D 1.375(5) ?
C12D H12D 0.93 ?
C13D C14D 1.380(5) ?
C13D C18D 1.475(5) ?
C14D C15D 1.358(5) ?
C14D H14D 0.93 ?
C15D H15D 0.93 ?
C16D C17D 1.378(5) ?
C16D H16D 0.93 ?
C17D C18D 1.377(5) ?
C17D H17D 0.93 ?
C18D C19D 1.380(5) ?
C19D C20D 1.364(5) ?
C19D H19D 0.93 ?
C20D H20D 0.93 ?
O2W H12W 0.83 ?
O2W H22W 0.83 ?
O3W H13W 0.83 ?
O3W H23W 0.83 ?

loop_
_geom_hbond_atom_site_label_D
_geom_hbond_atom_site_label_H
_geom_hbond_atom_site_label_A
_geom_hbond_site_symmetry_A
_geom_hbond_distance_DH
_geom_hbond_distance_HA
_geom_hbond_distance_DA
_geom_hbond_angle_DHA
_geom_hbond_publ_flag
O2W H12W O3W . 0.83 2.16 2.814(4) 135 no
O1W H11W N1D 1_455 0.85 1.97 2.754(4) 153 yes
O1W H21W O2B 2_556 0.86 1.97 2.750(3) 150 yes
O3W H23W N2D 2_565 0.83 2.06 2.887(4) 173 yes
O2W H22W N2C 2_655 0.83 2.10 2.863(4) 152 yes
O3W H13W O3B 2_556 0.83 2.02 2.846(4) 175 yes

loop_
_geom_torsion_atom_site_label_1
_geom_torsion_atom_site_label_2
_geom_torsion_atom_site_label_3
_geom_torsion_atom_site_label_4
_geom_torsion
O2A Zn O1A C1A 5.02(19)
O2B Zn O1A C1A -160.5(2)
O1W Zn O1A C1A -9.6(4)
N1C Zn O1A C1A 107.0(2)
O1B Zn O1A C1A -86.2(2)
O2A Zn O1B C1B -178.7(2)
O2B Zn O1B C1B -4.6(2)
O1W Zn O1B C1B 92.5(2)
N1C Zn O1B C1B -39.7(5)
O1A Zn O1B C1B -102.2(2)
O2A Zn O2B C2B 24.9(5)
O1W Zn O2B C2B -88.2(2)
N1C Zn O2B C2B 175.2(2)
O1A Zn O2B C2B 84.5(2)
O1B Zn O2B C2B 3.7(2)
O2B Zn O2A C2A 54.2(4)
O1W Zn O2A C2A 168.4(2)
N1C Zn O2A C2A -95.4(2)
O1A Zn O2A C2A -7.8(2)
O1B Zn O2A C2A 74.6(2)
O2A Zn N1C C15C 151.6(3)
O2B Zn N1C C15C -20.2(3)
O1W Zn N1C C15C -118.4(3)
O1A Zn N1C C15C 75.2(3)
O1B Zn N1C C15C 13.6(6)
O2A Zn N1C C11C -27.3(3)
O2B Zn N1C C11C 161.0(3)
O1W Zn N1C C11C 62.8(3)
O1A Zn N1C C11C -103.6(3)
O1B Zn N1C C11C -165.2(3)
Zn O1B C1B C9B -175.7(3)
Zn O1B C1B C2B 4.7(4)
Zn O1A C1A C9A 178.3(2)
Zn O1A C1A C2A -2.1(3)
Zn O2B C2B C3B 177.4(3)
Zn O2B C2B C1B -2.6(4)
O1B C1B C2B O2B -1.9(5)
C9B C1B C2B O2B 178.5(3)
O1B C1B C2B C3B 178.1(3)
C9B C1B C2B C3B -1.5(5)
Zn O2A C2A C3A -170.3(2)
Zn O2A C2A C1A 9.2(3)
O1A C1A C2A O2A -4.1(4)
C9A C1A C2A O2A 175.4(3)
O1A C1A C2A C3A 175.4(3)
C9A C1A C2A C3A -5.0(4)
O2B C2B C3B C4B -178.9(3)
C1B C2B C3B C4B 1.1(5)
O2A C2A C3A C4A -177.6(3)
C1A C2A C3A C4A 2.9(5)
C2B C3B C4B O3B 178.6(3)
C2B C3B C4B C10B 0.5(5)
C2A C3A C4A O3A 179.5(3)
C2A C3A C4A C10A 0.0(5)
C10B C5B C6B C7B 1.3(7)
C10A C5A C6A C7A -0.9(5)
C5B C6B C7B C8B -0.6(8)
C5A C6A C7A C8A 0.2(6)
C6B C7B C8B C9B -0.4(7)
C6A C7A C8A C9A 0.3(5)
C7B C8B C9B C10B 0.8(6)
C7B C8B C9B C1B 179.4(4)
O1B C1B C9B C8B 2.0(6)
C2B C1B C9B C8B -178.4(3)
O1B C1B C9B C10B -179.4(3)
C2B C1B C9B C10B 0.2(5)
C7A C8A C9A C10A -0.2(5)
C7A C8A C9A C1A 178.7(3)
O1A C1A C9A C8A 4.8(5)
C2A C1A C9A C8A -174.8(3)
O1A C1A C9A C10A -176.3(3)
C2A C1A C9A C10A 4.2(4)
C6B C5B C10B C9B -0.9(6)
C6B C5B C10B C4B 178.9(4)
C8B C9B C10B C5B -0.1(5)
C1B C9B C10B C5B -178.7(3)
C8B C9B C10B C4B -179.9(3)
C1B C9B C10B C4B 1.5(5)
O3B C4B C10B C5B 0.2(5)
C3B C4B C10B C5B 178.3(3)
O3B C4B C10B C9B -180.0(3)
C3B C4B C10B C9B -1.9(5)
C6A C5A C10A C9A 1.0(5)
C6A C5A C10A C4A -177.2(3)
C8A C9A C10A C5A -0.5(5)
C1A C9A C10A C5A -179.4(3)
C8A C9A C10A C4A 177.7(3)
C1A C9A C10A C4A -1.2(4)
O3A C4A C10A C5A -2.3(5)
C3A C4A C10A C5A 177.3(3)
O3A C4A C10A C9A 179.5(3)
C3A C4A C10A C9A -1.0(5)
C15C N1C C11C C12C 0.1(5)
Zn N1C C11C C12C 179.1(3)
N1C C11C C12C C13C 0.3(5)
C11C C12C C13C C14C -0.3(5)
C11C C12C C13C C18C 179.9(3)
C12C C13C C14C C15C -0.2(5)
C18C C13C C14C C15C 179.6(3)
C11C N1C C15C C14C -0.7(5)
Zn N1C C15C C14C -179.6(3)
C13C C14C C15C N1C 0.7(5)
C20C N2C C16C C17C -2.0(6)
N2C C16C C17C C18C 2.7(6)
C16C C17C C18C C19C -1.6(5)
C16C C17C C18C C13C 179.2(3)
C14C C13C C18C C19C 39.9(5)
C12C C13C C18C C19C -140.3(4)
C14C C13C C18C C17C -141.0(4)
C12C C13C C18C C17C 38.8(5)
C17C C18C C19C C20C 0.2(6)
C13C C18C C19C C20C 179.3(4)
C16C N2C C20C C19C 0.4(7)
C18C C19C C20C N2C 0.5(7)
C15D N1D C11D C12D 2.2(5)
N1D C11D C12D C13D -1.2(5)
C11D C12D C13D C14D -1.0(5)
C11D C12D C13D C18D 178.2(3)
C12D C13D C14D C15D 2.1(5)
C18D C13D C14D C15D -177.1(3)
C11D N1D C15D C14D -1.0(6)
C13D C14D C15D N1D -1.1(6)
C20D N2D C16D C17D 1.8(5)
N2D C16D C17D C18D -0.8(5)
C16D C17D C18D C19D -0.7(5)
C16D C17D C18D C13D 177.7(3)
C12D C13D C18D C17D 22.7(5)
C14D C13D C18D C17D -158.1(3)
C12D C13D C18D C19D -159.0(3)
C14D C13D C18D C19D 20.2(5)
C17D C18D C19D C20D 1.0(5)
C13D C18D C19D C20D -177.4(3)
C16D N2D C20D C19D -1.4(6)
C18D C19D C20D N2D 0.1(6)
